data_7012187
loop_
_publ_author_name
'Guzei, Ilia A.'
'Li, Kelin'
'Bikzhanova, Galina A.'
'Darkwa, James'
'Mapolie, Selwyn F.'

_publ_section_title
;
 Benzenedicarbonyl and benzenetricarbonyl linker pyrazolyl complexes of
 palladium(II): synthesis, X-ray structures and evaluation as ethylene
 polymerisation catalysts
;
_journal_coden_ASTM DTARAF
_journal_issue 4
_journal_name_full 'Dalton Transactions'
_journal_page_first 715
_journal_page_last 722
_journal_paper_doi 10.1039/b208376k
_journal_year 2003
_chemical_formula_sum 'C24.5 H25 Cl1.5 N6 O3'
_chemical_formula_weight 504.68
_space_group_IT_number 15
_symmetry_space_group_name_Hall '-C 2yc'
_symmetry_space_group_name_H-M 'C 1 2/c 1'
_atom_sites_solution_hydrogens geom
_atom_sites_solution_primary direct
_atom_sites_solution_secondary difmap
_audit_creation_method SHELXL-97
_cell_angle_alpha 90.00
_cell_angle_beta 128.1070(10)
_cell_angle_gamma 90.00
_cell_formula_units_Z 8
_cell_length_a 23.360(2)
_cell_length_b 17.3164(15)
_cell_length_c 16.6335(15)
_cell_measurement_temperature 296(2)
_cell_volume 5294.3(8)
_computing_structure_refinement 'SHELXL-97 (Sheldrick, 1997)'
_computing_structure_solution 'SHELXS-97 (Sheldrick, 1990)'
_diffrn_ambient_temperature 296(2)
_diffrn_measured_fraction_theta_full 0.997
_diffrn_measured_fraction_theta_max 0.997
_diffrn_radiation_monochromator graphite
_diffrn_radiation_source 'fine-focus sealed tube'
_diffrn_radiation_type MoK\a
_diffrn_radiation_wavelength 0.71073
_diffrn_reflns_av_R_equivalents 0.0000
_diffrn_reflns_av_sigmaI/netI 0.0478
_diffrn_reflns_limit_h_max 21
_diffrn_reflns_limit_h_min -26
_diffrn_reflns_limit_k_max 19
_diffrn_reflns_limit_k_min 0
_diffrn_reflns_limit_l_max 19
_diffrn_reflns_limit_l_min 0
_diffrn_reflns_number 4148
_diffrn_reflns_theta_full 23.99
_diffrn_reflns_theta_max 23.99
_diffrn_reflns_theta_min 1.70
_exptl_absorpt_coefficient_mu 0.231
_exptl_absorpt_correction_T_max 0.9360
_exptl_absorpt_correction_T_min 0.9173
_exptl_absorpt_correction_type 'Empirical with SADABS'
_exptl_crystal_density_diffrn 1.266
_exptl_crystal_density_method 'not measured'
_exptl_crystal_F_000 2108
_exptl_crystal_size_max 0.38
_exptl_crystal_size_mid 0.32
_exptl_crystal_size_min 0.29
_refine_diff_density_max 0.207
_refine_diff_density_min -0.172
_refine_diff_density_rms 0.045
_refine_ls_extinction_method none
_refine_ls_goodness_of_fit_ref 1.019
_refine_ls_hydrogen_treatment mixed
_refine_ls_matrix_type full
_refine_ls_number_parameters 308
_refine_ls_number_reflns 4148
_refine_ls_number_restraints 0
_refine_ls_restrained_S_all 1.019
_refine_ls_R_factor_all 0.0731
_refine_ls_R_factor_gt 0.0550
_refine_ls_shift/su_max 0.000
_refine_ls_shift/su_mean 0.000
_refine_ls_structure_factor_coef Fsqd
_refine_ls_weighting_details 'calc w=1/[\s^2^(Fo^2^)+(0.0587P)^2^+5.9411P] where P=(Fo^2^+2Fc^2^)/3'
_refine_ls_weighting_scheme calc
_refine_ls_wR_factor_gt 0.1246
_refine_ls_wR_factor_ref 0.1311
_reflns_number_gt 3185
_reflns_number_total 4148
_reflns_threshold_expression >2sigma(I)
_cod_data_source_file b208376k.txt
_cod_data_source_block daro
_cod_original_formula_sum 'C24.50 H25 Cl1.50 N6 O3'
_cod_database_code 7012187

loop_
_symmetry_equiv_pos_as_xyz
'x, y, z'
'-x, y, -z+1/2'
'x+1/2, y+1/2, z'
'-x+1/2, y+1/2, -z+1/2'
'-x, -y, -z'
'x, -y, z-1/2'
'-x+1/2, -y+1/2, -z'
'x+1/2, -y+1/2, z-1/2'

loop_
_atom_site_label
_atom_site_type_symbol
_atom_site_fract_x
_atom_site_fract_y
_atom_site_fract_z
_atom_site_U_iso_or_equiv
_atom_site_adp_type
_atom_site_occupancy
_atom_site_symmetry_multiplicity
_atom_site_calc_flag
_atom_site_refinement_flags
_atom_site_disorder_assembly
_atom_site_disorder_group
O1 O 1.06156(9) 0.44196(10) 0.21575(13) 0.0344(4) Uani 1 1 d . . .
O2 O 1.08397(10) 0.14795(10) 0.02846(15) 0.0445(5) Uani 1 1 d . . .
O3 O 0.88915(9) 0.16008(10) 0.16572(14) 0.0349(4) Uani 1 1 d . . .
N1 N 1.07477(10) 0.44492(11) 0.09227(14) 0.0234(5) Uani 1 1 d . . .
N2 N 1.06335(11) 0.40956(12) 0.00900(15) 0.0288(5) Uani 1 1 d . . .
N3 N 0.97390(10) 0.09020(11) -0.07014(15) 0.0284(5) Uani 1 1 d . . .
N4 N 0.90379(11) 0.08412(13) -0.10173(17) 0.0362(5) Uani 1 1 d . . .
N5 N 0.83496(10) 0.27772(11) 0.11694(14) 0.0253(5) Uani 1 1 d . . .
N6 N 0.82181(10) 0.34529(11) 0.06303(15) 0.0268(5) Uani 1 1 d . . .
C1 C 1.01716(12) 0.33157(13) 0.11063(17) 0.0228(5) Uani 1 1 d . . .
C2 C 1.03294(12) 0.27362(13) 0.06935(17) 0.0257(6) Uani 1 1 d . . .
H2 H 1.0669 0.2827 0.0584 0.031 Uiso 1 1 calc R . .
C3 C 0.99862(12) 0.20189(13) 0.04399(18) 0.0243(6) Uani 1 1 d . . .
C4 C 0.94969(12) 0.18791(14) 0.06375(17) 0.0250(5) Uani 1 1 d . . .
H4 H 0.9277 0.1397 0.0492 0.030 Uiso 1 1 calc R . .
C5 C 0.93350(12) 0.24563(13) 0.10523(17) 0.0236(5) Uani 1 1 d . . .
C6 C 0.96698(12) 0.31752(13) 0.12799(17) 0.0225(5) Uani 1 1 d . . .
H6 H 0.9557 0.3563 0.1549 0.027 Uiso 1 1 calc R . .
C7 C 1.05296(12) 0.40956(14) 0.14484(18) 0.0249(5) Uani 1 1 d . . .
C8 C 1.12394(15) 0.57157(15) 0.1921(2) 0.0396(7) Uani 1 1 d . . .
H8A H 1.1481 0.6163 0.1919 0.059 Uiso 1 1 calc R . .
H8B H 1.1551 0.5464 0.2573 0.059 Uiso 1 1 calc R . .
H8C H 1.0797 0.5871 0.1799 0.059 Uiso 1 1 calc R . .
C9 C 1.10665(12) 0.51724(14) 0.11031(18) 0.0274(6) Uani 1 1 d . . .
C10 C 1.11621(13) 0.52613(14) 0.03873(19) 0.0307(6) Uani 1 1 d . . .
H10 H 1.1367 0.5686 0.0309 0.037 Uiso 1 1 calc R . .
C11 C 1.08907(13) 0.45840(14) -0.02252(19) 0.0292(6) Uani 1 1 d . . .
C12 C 1.08657(16) 0.43802(18) -0.1115(2) 0.0449(7) Uani 1 1 d . . .
H12A H 1.1344 0.4240 -0.0879 0.067 Uiso 1 1 calc R . .
H12B H 1.0696 0.4816 -0.1565 0.067 Uiso 1 1 calc R . .
H12C H 1.0541 0.3953 -0.1474 0.067 Uiso 1 1 calc R . .
C13 C 1.02270(13) 0.14515(14) 0.0024(2) 0.0299(6) Uani 1 1 d . . .
C14 C 1.05645(15) 0.02868(16) -0.1039(2) 0.0399(7) Uani 1 1 d . . .
H14A H 1.0526 -0.0129 -0.1452 0.060 Uiso 1 1 calc R . .
H14B H 1.0955 0.0183 -0.0333 0.060 Uiso 1 1 calc R . .
H14C H 1.0661 0.0760 -0.1237 0.060 Uiso 1 1 calc R . .
C15 C 0.98690(13) 0.03602(14) -0.11876(19) 0.0299(6) Uani 1 1 d . . .
C16 C 0.92483(14) -0.00460(16) -0.1798(2) 0.0362(6) Uani 1 1 d . . .
H16 H 0.9163 -0.0454 -0.2223 0.043 Uiso 1 1 calc R . .
C17 C 0.87510(14) 0.02646(16) -0.1670(2) 0.0392(7) Uani 1 1 d . . .
C18 C 0.79907(16) -0.0002(2) -0.2168(3) 0.0646(10) Uani 1 1 d . . .
H18A H 0.8004 -0.0490 -0.1883 0.097 Uiso 1 1 calc R . .
H18B H 0.7735 -0.0058 -0.2889 0.097 Uiso 1 1 calc R . .
H18C H 0.7745 0.0371 -0.2051 0.097 Uiso 1 1 calc R . .
C19 C 0.88536(12) 0.22334(14) 0.13178(17) 0.0248(5) Uani 1 1 d . . .
C20 C 0.78929(15) 0.20490(17) 0.2008(2) 0.0408(7) Uani 1 1 d . . .
H20A H 0.7580 0.2165 0.2183 0.061 Uiso 1 1 calc R . .
H20B H 0.8377 0.1952 0.2620 0.061 Uiso 1 1 calc R . .
H20C H 0.7715 0.1600 0.1579 0.061 Uiso 1 1 calc R . .
C21 C 0.79038(13) 0.27162(15) 0.14534(18) 0.0293(6) Uani 1 1 d . . .
C22 C 0.74965(14) 0.33656(15) 0.1099(2) 0.0338(6) Uani 1 1 d . . .
H22 H 0.7145 0.3501 0.1172 0.041 Uiso 1 1 calc R . .
C23 C 0.77039(13) 0.38014(14) 0.05970(19) 0.0296(6) Uani 1 1 d . . .
C24 C 0.74047(14) 0.45628(15) 0.0060(2) 0.0412(7) Uani 1 1 d . . .
H24A H 0.7661 0.4727 -0.0191 0.062 Uiso 1 1 calc R . .
H24B H 0.7465 0.4940 0.0530 0.062 Uiso 1 1 calc R . .
H24C H 0.6897 0.4507 -0.0502 0.062 Uiso 1 1 calc R . .

loop_
_atom_site_aniso_label
_atom_site_aniso_U_11
_atom_site_aniso_U_22
_atom_site_aniso_U_33
_atom_site_aniso_U_23
_atom_site_aniso_U_13
_atom_site_aniso_U_12
O1 0.0457(11) 0.0302(10) 0.0377(11) -0.0102(8) 0.0309(9) -0.0093(8)
O2 0.0364(11) 0.0367(11) 0.0726(14) -0.0203(10) 0.0397(11) -0.0080(9)
O3 0.0388(10) 0.0269(10) 0.0477(11) 0.0079(9) 0.0310(9) 0.0001(8)
N1 0.0272(11) 0.0201(11) 0.0289(11) -0.0007(9) 0.0204(10) -0.0020(8)
N2 0.0315(12) 0.0292(12) 0.0303(12) 0.0011(9) 0.0214(10) 0.0006(9)
N3 0.0275(11) 0.0261(11) 0.0364(12) -0.0086(9) 0.0222(10) -0.0034(9)
N4 0.0304(12) 0.0386(14) 0.0415(13) -0.0125(11) 0.0231(11) -0.0029(10)
N5 0.0261(11) 0.0238(11) 0.0296(11) 0.0000(9) 0.0191(10) -0.0015(9)
N6 0.0258(11) 0.0231(11) 0.0339(12) 0.0005(9) 0.0197(10) 0.0013(9)
C1 0.0244(13) 0.0200(13) 0.0225(12) 0.0028(10) 0.0136(11) 0.0014(10)
C2 0.0254(13) 0.0247(13) 0.0323(14) 0.0034(11) 0.0205(12) 0.0028(10)
C3 0.0235(13) 0.0216(13) 0.0269(13) 0.0007(10) 0.0151(11) 0.0034(10)
C4 0.0249(13) 0.0208(13) 0.0266(13) -0.0008(10) 0.0146(11) -0.0008(10)
C5 0.0249(13) 0.0223(13) 0.0237(12) 0.0034(10) 0.0151(11) 0.0027(10)
C6 0.0242(13) 0.0213(13) 0.0215(12) 0.0022(10) 0.0139(11) 0.0053(10)
C7 0.0248(13) 0.0224(13) 0.0282(13) 0.0002(11) 0.0167(11) 0.0022(10)
C8 0.0390(16) 0.0270(15) 0.0551(18) -0.0063(13) 0.0302(15) -0.0089(12)
C9 0.0202(12) 0.0225(14) 0.0353(14) 0.0030(11) 0.0151(12) 0.0008(10)
C10 0.0244(13) 0.0274(14) 0.0414(15) 0.0083(12) 0.0207(12) 0.0001(11)
C11 0.0266(13) 0.0313(15) 0.0337(14) 0.0074(12) 0.0206(12) 0.0035(11)
C12 0.0513(18) 0.0517(19) 0.0436(17) 0.0055(14) 0.0353(16) -0.0008(15)
C13 0.0295(14) 0.0243(14) 0.0424(15) -0.0015(12) 0.0254(13) -0.0009(11)
C14 0.0452(17) 0.0341(16) 0.0550(18) -0.0071(13) 0.0382(16) 0.0018(13)
C15 0.0356(15) 0.0248(14) 0.0337(14) -0.0025(11) 0.0237(13) 0.0023(11)
C16 0.0414(16) 0.0335(15) 0.0353(15) -0.0110(12) 0.0244(14) -0.0032(13)
C17 0.0338(15) 0.0426(17) 0.0410(16) -0.0132(14) 0.0230(14) -0.0032(13)
C18 0.0389(18) 0.071(2) 0.076(2) -0.041(2) 0.0320(18) -0.0166(17)
C19 0.0257(13) 0.0241(14) 0.0253(13) -0.0010(11) 0.0161(11) -0.0032(11)
C20 0.0412(16) 0.0508(19) 0.0458(17) 0.0005(14) 0.0346(15) -0.0053(14)
C21 0.0278(13) 0.0346(15) 0.0311(14) -0.0062(12) 0.0210(12) -0.0069(12)
C22 0.0294(14) 0.0406(16) 0.0421(16) -0.0108(13) 0.0274(13) -0.0042(12)
C23 0.0243(13) 0.0273(14) 0.0379(15) -0.0077(11) 0.0196(12) -0.0037(11)
C24 0.0342(15) 0.0315(16) 0.0608(19) -0.0004(14) 0.0309(15) 0.0044(12)

loop_
_atom_type_symbol
_atom_type_description
_atom_type_scat_dispersion_real
_atom_type_scat_dispersion_imag
_atom_type_scat_source
C C 0.0033 0.0016 'International Tables Vol C Tables 4.2.6.8 and 6.1.1.4'
H H 0.0000 0.0000 'International Tables Vol C Tables 4.2.6.8 and 6.1.1.4'
N N 0.0061 0.0033 'International Tables Vol C Tables 4.2.6.8 and 6.1.1.4'
O O 0.0106 0.0060 'International Tables Vol C Tables 4.2.6.8 and 6.1.1.4'
Cl Cl 0.1484 0.1585 'International Tables Vol C Tables 4.2.6.8 and 6.1.1.4'

loop_
_geom_angle_atom_site_label_1
_geom_angle_atom_site_label_2
_geom_angle_atom_site_label_3
_geom_angle
_geom_angle_site_symmetry_1
_geom_angle_site_symmetry_3
_geom_angle_publ_flag
N2 N1 C9 111.20(18) . . ?
N2 N1 C7 120.95(18) . . ?
C9 N1 C7 127.8(2) . . ?
C11 N2 N1 105.12(19) . . ?
N4 N3 C15 111.17(19) . . ?
N4 N3 C13 121.53(19) . . ?
C15 N3 C13 127.3(2) . . ?
C17 N4 N3 104.65(19) . . ?
C21 N5 N6 111.76(19) . . ?
C21 N5 C19 127.8(2) . . ?
N6 N5 C19 120.37(18) . . ?
C23 N6 N5 104.26(19) . . ?
C2 C1 C6 119.4(2) . . ?
C2 C1 C7 125.5(2) . . ?
C6 C1 C7 115.0(2) . . ?
C1 C2 C3 121.0(2) . . ?
C4 C3 C2 119.1(2) . . ?
C4 C3 C13 126.4(2) . . ?
C2 C3 C13 114.5(2) . . ?
C3 C4 C5 120.4(2) . . ?
C6 C5 C4 119.8(2) . . ?
C6 C5 C19 123.4(2) . . ?
C4 C5 C19 116.5(2) . . ?
C1 C6 C5 120.3(2) . . ?
O1 C7 N1 120.2(2) . . ?
O1 C7 C1 120.4(2) . . ?
N1 C7 C1 119.3(2) . . ?
C10 C9 N1 105.7(2) . . ?
C10 C9 C8 129.4(2) . . ?
N1 C9 C8 124.9(2) . . ?
C9 C10 C11 107.2(2) . . ?
N2 C11 C10 110.8(2) . . ?
N2 C11 C12 119.7(2) . . ?
C10 C11 C12 129.5(2) . . ?
O2 C13 N3 119.2(2) . . ?
O2 C13 C3 120.4(2) . . ?
N3 C13 C3 120.4(2) . . ?
C16 C15 N3 105.7(2) . . ?
C16 C15 C14 129.6(2) . . ?
N3 C15 C14 124.7(2) . . ?
C15 C16 C17 106.9(2) . . ?
N4 C17 C16 111.5(2) . . ?
N4 C17 C18 121.2(2) . . ?
C16 C17 C18 127.3(2) . . ?
O3 C19 N5 120.0(2) . . ?
O3 C19 C5 121.4(2) . . ?
N5 C19 C5 118.5(2) . . ?
C22 C21 N5 105.2(2) . . ?
C22 C21 C20 129.7(2) . . ?
N5 C21 C20 125.0(2) . . ?
C21 C22 C23 107.2(2) . . ?
N6 C23 C22 111.5(2) . . ?
N6 C23 C24 120.4(2) . . ?
C22 C23 C24 128.0(2) . . ?

loop_
_geom_bond_atom_site_label_1
_geom_bond_atom_site_label_2
_geom_bond_distance
_geom_bond_site_symmetry_2
_geom_bond_publ_flag
O1 C7 1.206(3) . ?
O2 C13 1.214(3) . ?
O3 C19 1.210(3) . ?
N1 N2 1.381(3) . ?
N1 C9 1.392(3) . ?
N1 C7 1.396(3) . ?
N2 C11 1.319(3) . ?
N3 N4 1.381(3) . ?
N3 C15 1.389(3) . ?
N3 C13 1.401(3) . ?
N4 C17 1.314(3) . ?
N5 C21 1.388(3) . ?
N5 N6 1.388(3) . ?
N5 C19 1.405(3) . ?
N6 C23 1.315(3) . ?
C1 C2 1.388(3) . ?
C1 C6 1.391(3) . ?
C1 C7 1.503(3) . ?
C2 C3 1.395(3) . ?
C3 C4 1.392(3) . ?
C3 C13 1.497(3) . ?
C4 C5 1.393(3) . ?
C5 C6 1.393(3) . ?
C5 C19 1.490(3) . ?
C8 C9 1.491(4) . ?
C9 C10 1.349(3) . ?
C10 C11 1.421(3) . ?
C11 C12 1.487(4) . ?
C14 C15 1.490(3) . ?
C15 C16 1.346(3) . ?
C16 C17 1.411(4) . ?
C17 C18 1.496(4) . ?
C20 C21 1.489(4) . ?
C21 C22 1.351(4) . ?
C22 C23 1.415(4) . ?
C23 C24 1.501(4) . ?

loop_
_geom_torsion_atom_site_label_1
_geom_torsion_atom_site_label_2
_geom_torsion_atom_site_label_3
_geom_torsion_atom_site_label_4
_geom_torsion
_geom_torsion_site_symmetry_1
_geom_torsion_site_symmetry_2
_geom_torsion_site_symmetry_3
_geom_torsion_site_symmetry_4
_geom_torsion_publ_flag
C9 N1 N2 C11 1.2(2) . . . . ?
C7 N1 N2 C11 179.1(2) . . . . ?
C15 N3 N4 C17 1.1(3) . . . . ?
C13 N3 N4 C17 -178.6(2) . . . . ?
C21 N5 N6 C23 0.6(2) . . . . ?
C19 N5 N6 C23 177.1(2) . . . . ?
C6 C1 C2 C3 0.7(3) . . . . ?
C7 C1 C2 C3 177.2(2) . . . . ?
C1 C2 C3 C4 -2.1(3) . . . . ?
C1 C2 C3 C13 -178.8(2) . . . . ?
C2 C3 C4 C5 2.0(3) . . . . ?
C13 C3 C4 C5 178.3(2) . . . . ?
C3 C4 C5 C6 -0.6(3) . . . . ?
C3 C4 C5 C19 -175.1(2) . . . . ?
C2 C1 C6 C5 0.7(3) . . . . ?
C7 C1 C6 C5 -176.1(2) . . . . ?
C4 C5 C6 C1 -0.8(3) . . . . ?
C19 C5 C6 C1 173.2(2) . . . . ?
N2 N1 C7 O1 -178.1(2) . . . . ?
C9 N1 C7 O1 -0.6(4) . . . . ?
N2 N1 C7 C1 0.6(3) . . . . ?
C9 N1 C7 C1 178.0(2) . . . . ?
C2 C1 C7 O1 -147.4(2) . . . . ?
C6 C1 C7 O1 29.2(3) . . . . ?
C2 C1 C7 N1 34.0(3) . . . . ?
C6 C1 C7 N1 -149.4(2) . . . . ?
N2 N1 C9 C10 -1.1(2) . . . . ?
C7 N1 C9 C10 -178.8(2) . . . . ?
N2 N1 C9 C8 177.9(2) . . . . ?
C7 N1 C9 C8 0.2(4) . . . . ?
N1 C9 C10 C11 0.4(3) . . . . ?
C8 C9 C10 C11 -178.4(2) . . . . ?
N1 N2 C11 C10 -0.9(3) . . . . ?
N1 N2 C11 C12 179.1(2) . . . . ?
C9 C10 C11 N2 0.3(3) . . . . ?
C9 C10 C11 C12 -179.7(3) . . . . ?
N4 N3 C13 O2 179.4(2) . . . . ?
C15 N3 C13 O2 -0.2(4) . . . . ?
N4 N3 C13 C3 -3.1(3) . . . . ?
C15 N3 C13 C3 177.3(2) . . . . ?
C4 C3 C13 O2 -146.9(3) . . . . ?
C2 C3 C13 O2 29.4(3) . . . . ?
C4 C3 C13 N3 35.6(4) . . . . ?
C2 C3 C13 N3 -148.0(2) . . . . ?
N4 N3 C15 C16 -0.8(3) . . . . ?
C13 N3 C15 C16 178.8(2) . . . . ?
N4 N3 C15 C14 178.2(2) . . . . ?
C13 N3 C15 C14 -2.1(4) . . . . ?
N3 C15 C16 C17 0.3(3) . . . . ?
C14 C15 C16 C17 -178.7(3) . . . . ?
N3 N4 C17 C16 -0.9(3) . . . . ?
N3 N4 C17 C18 178.2(3) . . . . ?
C15 C16 C17 N4 0.4(3) . . . . ?
C15 C16 C17 C18 -178.6(3) . . . . ?
C21 N5 C19 O3 6.4(4) . . . . ?
N6 N5 C19 O3 -169.5(2) . . . . ?
C21 N5 C19 C5 -173.4(2) . . . . ?
N6 N5 C19 C5 10.8(3) . . . . ?
C6 C5 C19 O3 -137.8(2) . . . . ?
C4 C5 C19 O3 36.4(3) . . . . ?
C6 C5 C19 N5 41.9(3) . . . . ?
C4 C5 C19 N5 -143.8(2) . . . . ?
N6 N5 C21 C22 -0.8(3) . . . . ?
C19 N5 C21 C22 -177.0(2) . . . . ?
N6 N5 C21 C20 177.9(2) . . . . ?
C19 N5 C21 C20 1.7(4) . . . . ?
N5 C21 C22 C23 0.6(3) . . . . ?
C20 C21 C22 C23 -178.0(3) . . . . ?
N5 N6 C23 C22 -0.2(3) . . . . ?
N5 N6 C23 C24 -179.5(2) . . . . ?
C21 C22 C23 N6 -0.3(3) . . . . ?
C21 C22 C23 C24 179.0(2) . . . . ?

loop_
_cod_related_entry_id
_cod_related_entry_database
_cod_related_entry_code
1 ChemSpider 1030027
